data_4126550
loop_
_publ_author_name
'Morrison, Gregory'
'Latshaw, Allison M.'
'Spagnuolo, Nicholas R.'
'Zur Loye, Hans-Conrad'

_publ_section_title
;
 Observation of Intense X-ray Scintillation in a Family of Mixed Anion
 Silicates, Cs3RESi4O10F2 (RE = Y, Eu-Lu), Obtained via an Enhanced Flux
 Crystal Growth Technique.
;
_journal_name_full 'Journal of the American Chemical Society'
_journal_paper_doi 10.1021/jacs.7b08559
_journal_year 2017
_chemical_formula_moiety 'Cs3 F2 Gd O10 Si4'
_chemical_formula_sum 'Cs3 F2 Gd O10 Si4'
_chemical_formula_weight 866.34
_space_group_crystal_system triclinic
_space_group_IT_number 2
_space_group_name_Hall '-P 1'
_space_group_name_H-M_alt 'P -1'
_symmetry_space_group_name_Hall '-P 1'
_symmetry_space_group_name_H-M 'P -1'
_audit_creation_date 2017-03-30
_audit_creation_method
;
Olex2 1.2
(compiled 2015.09.30 svn.r3233 for OlexSys, GUI svn.r5103)
;
_cell_angle_alpha 95.6990(10)
_cell_angle_beta 90.1490(10)
_cell_angle_gamma 119.7440(10)
_cell_formula_units_Z 2
_cell_length_a 7.0994(3)
_cell_length_b 7.1499(3)
_cell_length_c 16.2572(7)
_cell_measurement_reflns_used 9122
_cell_measurement_temperature 300(2)
_cell_measurement_theta_max 36.32
_cell_measurement_theta_min 2.52
_cell_volume 711.67(5)
_computing_cell_refinement 'SAINT v8.34A (Bruker, 2013)'
_computing_data_collection 'Bruker APEXII v2014.9-0 (Bruker, 2014)'
_computing_data_reduction 'SAINT v8.34A (Bruker, 2013)'
_computing_molecular_graphics 'Olex2 (Dolomanov et al., 2009)'
_computing_publication_material 'Olex2 (Dolomanov et al., 2009)'
_computing_structure_refinement 'ShelXL (Sheldrick, 2015)'
_computing_structure_solution 'XT (Sheldrick, 2015)'
_diffrn_ambient_temperature 300.1
_diffrn_detector_area_resol_mean 10.4
_diffrn_detector_type 'CMOS area detector'
_diffrn_measured_fraction_theta_full 0.998
_diffrn_measured_fraction_theta_max 0.996
_diffrn_measurement_device_type 'Bruker APEX-II CCD'
_diffrn_measurement_method '\f and \w scans'
_diffrn_radiation_type MoK\a
_diffrn_radiation_wavelength 0.71073
_diffrn_reflns_av_R_equivalents 0.0319
_diffrn_reflns_av_unetI/netI 0.0256
_diffrn_reflns_Laue_measured_fraction_full 0.998
_diffrn_reflns_Laue_measured_fraction_max 0.996
_diffrn_reflns_limit_h_max 11
_diffrn_reflns_limit_h_min -11
_diffrn_reflns_limit_k_max 11
_diffrn_reflns_limit_k_min -11
_diffrn_reflns_limit_l_max 27
_diffrn_reflns_limit_l_min -26
_diffrn_reflns_number 41718
_diffrn_reflns_point_group_measured_fraction_full 0.998
_diffrn_reflns_point_group_measured_fraction_max 0.996
_diffrn_reflns_theta_full 25.242
_diffrn_reflns_theta_max 36.352
_diffrn_reflns_theta_min 2.523
_exptl_absorpt_coefficient_mu 12.621
_exptl_absorpt_correction_T_max 0.2740
_exptl_absorpt_correction_T_min 0.1861
_exptl_absorpt_correction_type multi-scan
_exptl_absorpt_process_details
;
SADABS-2014/4 (Bruker,2014/4) was used for absorption correction.
wR2(int) was 0.0894 before and 0.0450 after correction.
The Ratio of minimum to maximum transmission is 0.6792.
The \l/2 correction factor is 0.00150.
;
_exptl_crystal_colour colourless
_exptl_crystal_colour_primary colourless
_exptl_crystal_density_diffrn 4.043
_exptl_crystal_description 'hexagonal plate'
_exptl_crystal_F_000 766
_exptl_crystal_size_max 0.1
_exptl_crystal_size_mid 0.08
_exptl_crystal_size_min 0.04
_refine_diff_density_max 2.287
_refine_diff_density_min -2.270
_refine_diff_density_rms 0.217
_refine_ls_extinction_coef 0.00329(10)
_refine_ls_extinction_expression Fc^*^=kFc[1+0.001xFc^2^\l^3^/sin(2\q)]^-1/4^
_refine_ls_extinction_method 'SHELXL-2014/7 (Sheldrick 2014'
_refine_ls_goodness_of_fit_ref 1.137
_refine_ls_hydrogen_treatment undef
_refine_ls_matrix_type full
_refine_ls_number_parameters 186
_refine_ls_number_reflns 6895
_refine_ls_number_restraints 0
_refine_ls_restrained_S_all 1.137
_refine_ls_R_factor_all 0.0366
_refine_ls_R_factor_gt 0.0281
_refine_ls_shift/su_max 0.001
_refine_ls_shift/su_mean 0.000
_refine_ls_structure_factor_coef Fsqd
_refine_ls_weighting_details 'w=1/[\s^2^(Fo^2^)+(0.0055P)^2^+3.4788P] where P=(Fo^2^+2Fc^2^)/3'
_refine_ls_weighting_scheme calc
_refine_ls_wR_factor_gt 0.0491
_refine_ls_wR_factor_ref 0.0507
_reflns_Friedel_coverage 0.000
_reflns_number_gt 6099
_reflns_number_total 6895
_reflns_threshold_expression 'I > 2\s(I)'
_cod_data_source_file ja7b08559_si_004.cif
_cod_data_source_block Cs3GdSi4O10F2
_cod_database_code 4126550
_shelx_space_group_comment
;
The symmetry employed for this shelxl refinement is uniquely defined
by the following loop, which should always be used as a source of
symmetry information in preference to the above space-group names.
They are only intended as comments.
;
_shelx_estimated_absorpt_t_max 0.632
_shelx_estimated_absorpt_t_min 0.365
_olex2_refinement_description
;
1. Twinned data refinement
 Scales: 0.9715(7) 0.0285(7)
;
_shelx_shelxl_version_number 2014/7
_olex2_submission_special_instructions 'No special instructions were received'

loop_
_space_group_symop_operation_xyz
'x, y, z'
'-x, -y, -z'

loop_
_atom_site_label
_atom_site_type_symbol
_atom_site_fract_x
_atom_site_fract_y
_atom_site_fract_z
_atom_site_U_iso_or_equiv
_atom_site_adp_type
_atom_site_occupancy
_atom_site_site_symmetry_order
_atom_site_calc_flag
_atom_site_refinement_flags_posn
_atom_site_refinement_flags_adp
_atom_site_refinement_flags_occupancy
Gd1 Gd 0.5000 1.0000 0.0000 0.00727(4) Uani 1 2 d S T P
Gd2 Gd 0.5000 1.0000 0.5000 0.01255(4) Uani 1 2 d S T P
Cs1 Cs 0.15504(3) 0.31604(3) -0.05216(2) 0.01816(4) Uani 1 1 d . . .
Cs2 Cs 0.12978(4) 1.27138(4) 0.68180(2) 0.02521(5) Uani 1 1 d . . .
Cs3 Cs -0.18226(5) 0.64607(5) 0.58335(2) 0.03829(7) Uani 1 1 d . . .
Si1 Si 0.55034(13) 1.09412(12) 0.28399(5) 0.00763(12) Uani 1 1 d . . .
Si2 Si 0.37449(12) 0.29325(12) 0.16628(5) 0.00759(13) Uani 1 1 d . . .
Si3 Si 0.29180(12) 0.66286(12) 0.17312(5) 0.00779(13) Uani 1 1 d . . .
Si4 Si -0.07557(12) 0.21087(12) 0.17461(5) 0.00810(13) Uani 1 1 d . . .
O1 O 0.1193(3) 0.1518(3) 0.18721(15) 0.0131(4) Uani 1 1 d . . .
O2 O 0.7788(4) 1.1154(4) 0.25379(15) 0.0154(4) Uani 1 1 d . . .
O3 O 0.4418(3) 0.5504(3) 0.18416(14) 0.0117(4) Uani 1 1 d . . .
O4 O 0.3557(4) 0.8503(4) 0.25053(15) 0.0156(4) Uani 1 1 d . . .
O5 O 0.4182(4) 0.2355(4) 0.07531(14) 0.0173(4) Uani 1 1 d . . .
O6 O 0.5578(5) 1.1493(4) 0.38000(15) 0.0241(5) Uani 1 1 d . . .
O7 O 0.0426(3) 0.4767(3) 0.19044(14) 0.0116(4) Uani 1 1 d . . .
O8 O -0.1989(4) 0.1157(4) 0.08693(15) 0.0194(5) Uani 1 1 d . . .
O9 O 0.3020(4) 0.7400(4) 0.08504(15) 0.0175(4) Uani 1 1 d . . .
O10 O 0.5169(4) 1.2673(4) 0.23736(15) 0.0156(4) Uani 1 1 d . . .
F1 F 0.3940(5) 1.2337(4) 0.55050(16) 0.0325(5) Uani 1 1 d . . .
F2 F 0.1553(4) 0.7598(4) 0.45633(16) 0.0322(5) Uani 1 1 d . . .

loop_
_atom_site_aniso_label
_atom_site_aniso_U_11
_atom_site_aniso_U_22
_atom_site_aniso_U_33
_atom_site_aniso_U_23
_atom_site_aniso_U_13
_atom_site_aniso_U_12
Gd1 0.00747(7) 0.00774(7) 0.00666(7) 0.00085(5) 0.00046(6) 0.00383(6)
Gd2 0.01303(9) 0.01725(9) 0.00845(8) 0.00231(6) 0.00165(7) 0.00820(7)
Cs1 0.01635(9) 0.02022(9) 0.01859(9) 0.00334(7) 0.00054(7) 0.00945(7)
Cs2 0.02337(11) 0.02787(11) 0.02277(10) -0.00560(8) -0.00162(8) 0.01307(9)
Cs3 0.04286(16) 0.03066(13) 0.03527(14) 0.00036(10) -0.00164(12) 0.01436(12)
Si1 0.0079(3) 0.0072(3) 0.0070(3) 0.0009(2) 0.0005(2) 0.0032(3)
Si2 0.0071(3) 0.0077(3) 0.0093(3) 0.0010(2) 0.0007(2) 0.0046(3)
Si3 0.0063(3) 0.0067(3) 0.0107(3) 0.0022(2) 0.0017(2) 0.0033(2)
Si4 0.0054(3) 0.0074(3) 0.0110(3) 0.0014(2) -0.0003(2) 0.0028(2)
O1 0.0067(8) 0.0099(9) 0.0245(11) 0.0027(8) 0.0015(8) 0.0053(7)
O2 0.0103(9) 0.0169(10) 0.0224(11) 0.0111(9) 0.0068(8) 0.0079(8)
O3 0.0083(8) 0.0071(8) 0.0207(10) 0.0008(7) 0.0006(7) 0.0048(7)
O4 0.0110(9) 0.0089(9) 0.0215(11) -0.0044(8) 0.0017(8) 0.0020(7)
O5 0.0255(12) 0.0206(11) 0.0119(10) 0.0001(8) 0.0049(9) 0.0163(10)
O6 0.0384(15) 0.0217(12) 0.0088(10) 0.0008(8) 0.0032(10) 0.0126(11)
O7 0.0073(8) 0.0071(8) 0.0195(10) 0.0028(7) 0.0024(7) 0.0027(7)
O8 0.0161(11) 0.0234(12) 0.0166(11) -0.0057(9) -0.0080(8) 0.0097(9)
O9 0.0163(10) 0.0195(11) 0.0157(10) 0.0111(9) 0.0041(8) 0.0065(9)
O10 0.0146(10) 0.0140(10) 0.0195(11) 0.0037(8) -0.0055(8) 0.0079(8)
F1 0.0418(14) 0.0381(14) 0.0309(13) 0.0020(10) 0.0093(11) 0.0301(12)
F2 0.0173(10) 0.0368(14) 0.0301(13) 0.0048(10) -0.0048(9) 0.0040(9)

loop_
_atom_type_symbol
_atom_type_description
_atom_type_scat_dispersion_real
_atom_type_scat_dispersion_imag
_atom_type_scat_source
Cs Cs -0.3680 2.1192 'International Tables Vol C Tables 4.2.6.8 and 6.1.1.4'
F F 0.0171 0.0103 'International Tables Vol C Tables 4.2.6.8 and 6.1.1.4'
Gd Gd -0.1653 3.9035 'International Tables Vol C Tables 4.2.6.8 and 6.1.1.4'
O O 0.0106 0.0060 'International Tables Vol C Tables 4.2.6.8 and 6.1.1.4'
Si Si 0.0817 0.0704 'International Tables Vol C Tables 4.2.6.8 and 6.1.1.4'

loop_
_geom_angle_atom_site_label_1
_geom_angle_atom_site_label_2
_geom_angle_atom_site_label_3
_geom_angle
_geom_angle_site_symmetry_1
_geom_angle_site_symmetry_3
Cs1 Gd1 Cs1 180.0 2_565 1_665
Cs1 Gd1 Cs1 115.856(6) 1_565 .
Cs1 Gd1 Cs1 64.145(6) 1_565 2_675
Cs1 Gd1 Cs1 64.178(6) 2_565 1_565
Cs1 Gd1 Cs1 116.593(6) 2_565 2_675
Cs1 Gd1 Cs1 180.0 . 2_675
Cs1 Gd1 Cs1 116.593(5) 1_665 .
Cs1 Gd1 Cs1 115.822(6) 2_565 2_665
Cs1 Gd1 Cs1 64.144(6) 2_665 .
Cs1 Gd1 Cs1 64.178(6) 1_665 2_665
Cs1 Gd1 Cs1 63.407(5) 1_665 2_675
Cs1 Gd1 Cs1 180.0 1_565 2_665
Cs1 Gd1 Cs1 115.855(6) 2_665 2_675
Cs1 Gd1 Cs1 63.407(5) 2_565 .
Cs1 Gd1 Cs1 115.822(6) 1_665 1_565
O5 Gd1 Cs1 134.62(6) 2_665 1_565
O5 Gd1 Cs1 48.08(7) 1_565 2_675
O5 Gd1 Cs1 110.31(7) 2_665 2_565
O5 Gd1 Cs1 45.38(6) 1_565 1_565
O5 Gd1 Cs1 69.69(7) 2_665 1_665
O5 Gd1 Cs1 45.38(6) 2_665 2_665
O5 Gd1 Cs1 131.92(6) 2_665 2_675
O5 Gd1 Cs1 134.62(6) 1_565 2_665
O5 Gd1 Cs1 69.69(7) 1_565 2_565
O5 Gd1 Cs1 110.31(7) 1_565 1_665
O5 Gd1 Cs1 131.92(7) 1_565 .
O5 Gd1 Cs1 48.08(6) 2_665 .
O5 Gd1 O5 180.00(10) 2_665 1_565
O5 Gd1 O8 90.08(9) 2_665 2_565
O5 Gd1 O8 89.92(9) 2_665 1_665
O5 Gd1 O8 90.08(9) 1_565 1_665
O5 Gd1 O8 89.92(9) 1_565 2_565
O5 Gd1 O9 90.20(9) 2_665 .
O5 Gd1 O9 89.80(9) 2_665 2_675
O5 Gd1 O9 90.20(9) 1_565 2_675
O5 Gd1 O9 89.80(9) 1_565 .
O8 Gd1 Cs1 129.98(6) 2_565 2_665
O8 Gd1 Cs1 129.22(7) 1_665 2_565
O8 Gd1 Cs1 50.78(7) 1_665 1_665
O8 Gd1 Cs1 129.98(6) 1_665 1_565
O8 Gd1 Cs1 50.02(6) 2_565 1_565
O8 Gd1 Cs1 68.73(7) 2_565 .
O8 Gd1 Cs1 50.78(7) 2_565 2_565
O8 Gd1 Cs1 111.27(7) 1_665 .
O8 Gd1 Cs1 129.22(7) 2_565 1_665
O8 Gd1 Cs1 111.27(7) 2_565 2_675
O8 Gd1 Cs1 68.73(7) 1_665 2_675
O8 Gd1 Cs1 50.02(6) 1_665 2_665
O8 Gd1 O8 180.00(15) 2_565 1_665
O8 Gd1 O9 91.14(9) 2_565 .
O8 Gd1 O9 91.14(9) 1_665 2_675
O8 Gd1 O9 88.86(9) 2_565 2_675
O8 Gd1 O9 88.86(9) 1_665 .
O9 Gd1 Cs1 47.04(6) 2_675 1_665
O9 Gd1 Cs1 71.43(6) 2_675 1_565
O9 Gd1 Cs1 50.25(6) . .
O9 Gd1 Cs1 132.96(6) . 1_665
O9 Gd1 Cs1 129.75(7) . 2_675
O9 Gd1 Cs1 47.04(6) . 2_565
O9 Gd1 Cs1 108.57(6) . 1_565
O9 Gd1 Cs1 71.43(6) . 2_665
O9 Gd1 Cs1 129.75(6) 2_675 .
O9 Gd1 Cs1 50.25(6) 2_675 2_675
O9 Gd1 Cs1 108.57(6) 2_675 2_665
O9 Gd1 Cs1 132.96(6) 2_675 2_565
O9 Gd1 O9 180.0 2_675 .
Cs3 Gd2 Cs3 105.241(7) 2_576 2_676
Cs3 Gd2 Cs3 74.759(7) 2_576 .
Cs3 Gd2 Cs3 180.0 2_566 1_665
Cs3 Gd2 Cs3 67.201(8) 2_566 .
Cs3 Gd2 Cs3 114.131(8) 2_566 2_576
Cs3 Gd2 Cs3 180.0 2_676 .
Cs3 Gd2 Cs3 65.869(8) 1_665 2_576
Cs3 Gd2 Cs3 74.759(7) 1_655 2_676
Cs3 Gd2 Cs3 65.869(8) 2_566 1_655
Cs3 Gd2 Cs3 112.799(8) 1_665 .
Cs3 Gd2 Cs3 114.131(8) 1_665 1_655
Cs3 Gd2 Cs3 105.241(7) 1_655 .
Cs3 Gd2 Cs3 112.798(8) 2_566 2_676
Cs3 Gd2 Cs3 67.202(8) 1_665 2_676
Cs3 Gd2 Cs3 180.0 2_576 1_655
O6 Gd2 Cs3 101.51(7) . 2_566
O6 Gd2 Cs3 61.09(8) . 2_676
O6 Gd2 Cs3 124.87(8) . 1_655
O6 Gd2 Cs3 78.49(7) 2_676 2_566
O6 Gd2 Cs3 61.09(8) 2_676 .
O6 Gd2 Cs3 78.49(7) . 1_665
O6 Gd2 Cs3 55.13(8) 2_676 1_655
O6 Gd2 Cs3 101.51(7) 2_676 1_665
O6 Gd2 Cs3 118.91(8) . .
O6 Gd2 Cs3 55.13(8) . 2_576
O6 Gd2 Cs3 124.87(8) 2_676 2_576
O6 Gd2 Cs3 118.91(8) 2_676 2_676
O6 Gd2 O6 180.0 . 2_676
F1 Gd2 Cs3 39.58(7) . 2_576
F1 Gd2 Cs3 45.68(8) . 1_665
F1 Gd2 Cs3 140.42(7) 2_676 2_576
F1 Gd2 Cs3 69.09(7) . .
F1 Gd2 Cs3 69.09(7) 2_676 2_676
F1 Gd2 Cs3 110.91(7) . 2_676
F1 Gd2 Cs3 45.69(7) 2_676 2_566
F1 Gd2 Cs3 134.32(8) . 2_566
F1 Gd2 Cs3 140.42(7) . 1_655
F1 Gd2 Cs3 110.91(7) 2_676 .
F1 Gd2 Cs3 39.58(7) 2_676 1_655
F1 Gd2 Cs3 134.31(7) 2_676 1_665
F1 Gd2 O6 88.15(10) 2_676 2_676
F1 Gd2 O6 91.85(10) . 2_676
F1 Gd2 O6 91.85(10) 2_676 .
F1 Gd2 O6 88.15(10) . .
F1 Gd2 F1 180.0 . 2_676
F1 Gd2 F2 89.56(10) . .
F1 Gd2 F2 90.44(10) . 2_676
F1 Gd2 F2 89.56(10) 2_676 2_676
F1 Gd2 F2 90.44(10) 2_676 .
F2 Gd2 Cs3 71.08(7) 2_676 1_655
F2 Gd2 Cs3 133.67(7) 2_676 2_566
F2 Gd2 Cs3 36.65(7) . .
F2 Gd2 Cs3 108.92(7) . 1_655
F2 Gd2 Cs3 46.33(7) 2_676 1_665
F2 Gd2 Cs3 108.92(7) 2_676 2_576
F2 Gd2 Cs3 46.33(8) . 2_566
F2 Gd2 Cs3 71.08(7) . 2_576
F2 Gd2 Cs3 143.34(7) . 2_676
F2 Gd2 Cs3 36.66(7) 2_676 2_676
F2 Gd2 Cs3 143.34(7) 2_676 .
F2 Gd2 Cs3 133.67(8) . 1_665
F2 Gd2 O6 90.86(10) . .
F2 Gd2 O6 89.14(10) . 2_676
F2 Gd2 O6 90.86(10) 2_676 2_676
F2 Gd2 O6 89.14(10) 2_676 .
F2 Gd2 F2 180.0 2_676 .
Si2 Cs1 Si3 97.235(17) 2_665 2_565
Si2 Cs1 Si4 97.185(17) 2_665 2
Si3 Cs1 Si4 95.780(17) 2_565 2
O1 Cs1 Si2 105.79(4) 2 2_665
O1 Cs1 Si3 71.18(4) 2 2_565
O1 Cs1 Si4 25.36(4) 2 2
O1 Cs1 O7 83.38(5) 2 2_565
O3 Cs1 Si2 25.92(4) 2_665 2_665
O3 Cs1 Si3 104.46(4) 2_665 2_565
O3 Cs1 Si4 71.80(4) 2_665 2
O3 Cs1 O1 84.50(5) 2_665 2
O3 Cs1 O7 83.50(5) 2_665 2_565
O5 Cs1 Si2 97.65(5) . 2_665
O5 Cs1 Si2 24.29(4) 2_665 2_665
O5 Cs1 Si3 164.85(5) . 2_565
O5 Cs1 Si3 103.92(5) 2_665 2_565
O5 Cs1 Si4 118.99(4) 2_665 2
O5 Cs1 Si4 85.17(5) . 2
O5 Cs1 O1 130.08(6) 2_665 2
O5 Cs1 O1 107.26(6) . 2
O5 Cs1 O3 90.23(6) . 2_665
O5 Cs1 O3 47.56(5) 2_665 2_665
O5 Cs1 O5 88.65(6) . 2_665
O5 Cs1 O7 78.82(6) 2_665 2_565
O5 Cs1 O7 167.13(6) . 2_565
O5 Cs1 O8 61.57(6) . 2
O5 Cs1 O8 137.82(6) 2_665 .
O5 Cs1 O8 115.87(6) 2_665 2
O5 Cs1 O8 79.29(6) . .
O5 Cs1 O9 141.26(6) . 2_565
O5 Cs1 O9 79.68(6) . .
O5 Cs1 O9 60.18(6) 2_665 .
O7 Cs1 Si2 72.00(4) 2_565 2_665
O7 Cs1 Si3 25.71(4) 2_565 2_565
O7 Cs1 Si4 103.38(4) 2_565 2
O8 Cs1 Si2 100.62(5) 2 2_665
O8 Cs1 Si2 161.96(4) . 2_665
O8 Cs1 Si3 85.67(4) . 2_565
O8 Cs1 Si3 118.12(4) 2 2_565
O8 Cs1 Si4 100.24(5) . 2
O8 Cs1 Si4 23.64(4) 2 2
O8 Cs1 O1 92.03(6) . 2
O8 Cs1 O1 46.97(5) 2 2
O8 Cs1 O3 75.27(6) 2 2_665
O8 Cs1 O3 167.48(6) . 2_665
O8 Cs1 O7 126.83(5) 2 2_565
O8 Cs1 O7 108.10(6) . 2_565
O8 Cs1 O8 93.57(6) 2 .
O8 Cs1 O9 77.86(6) . .
O8 Cs1 O9 141.25(6) 2 .
O9 Cs1 Si2 119.39(4) 2_565 2_665
O9 Cs1 Si2 84.10(4) . 2_665
O9 Cs1 Si3 23.70(4) 2_565 2_565
O9 Cs1 Si3 99.06(4) . 2_565
O9 Cs1 Si4 164.83(4) . 2
O9 Cs1 Si4 99.96(5) 2_565 2
O9 Cs1 O1 74.95(6) 2_565 2
O9 Cs1 O1 166.64(5) . 2
O9 Cs1 O3 128.02(6) 2_565 2_665
O9 Cs1 O3 107.20(5) . 2_665
O9 Cs1 O5 120.23(6) 2_565 2_665
O9 Cs1 O7 47.54(5) 2_565 2_565
O9 Cs1 O7 91.42(5) . 2_565
O9 Cs1 O8 61.98(6) 2_565 .
O9 Cs1 O8 116.95(6) 2_565 2
O9 Cs1 O9 92.45(6) 2_565 .
Si1 Cs2 Cs3 164.841(14) 2_686 .
Si1 Cs2 Si2 46.146(16) 2_686 2_676
Si1 Cs2 Si3 83.547(17) 2_686 2_576
Si2 Cs2 Cs3 143.432(14) 2_676 .
Si2 Cs2 Si3 91.047(17) 2_676 2_576
Si3 Cs2 Cs3 105.319(14) 2_576 .
O1 Cs2 Cs3 59.73(4) 2_566 .
O1 Cs2 Si1 135.39(4) 2_566 2_686
O1 Cs2 Si2 99.29(4) 2_566 2_676
O1 Cs2 Si3 67.60(4) 2_566 2_576
O2 Cs2 Cs3 55.75(4) 2_676 .
O2 Cs2 Si1 133.60(4) 2_676 2_686
O2 Cs2 Si2 88.17(4) 2_676 2_676
O2 Cs2 Si3 109.06(4) 2_676 2_576
O2 Cs2 O1 42.89(5) 2_676 2_566
O3 Cs2 Cs3 119.27(4) 2_676 .
O3 Cs2 Si1 69.66(4) 2_676 2_686
O3 Cs2 Si2 24.17(4) 2_676 2_676
O3 Cs2 Si3 101.14(4) 2_676 2_576
O3 Cs2 O1 82.95(5) 2_676 2_566
O3 Cs2 O2 64.17(5) 2_676 2_676
O4 Cs2 Cs3 83.55(4) 2_576 .
O4 Cs2 Si1 102.74(4) 2_576 2_686
O4 Cs2 Si2 114.11(4) 2_576 2_676
O4 Cs2 Si3 23.48(4) 2_576 2_576
O4 Cs2 O1 61.57(5) 2_576 2_566
O4 Cs2 O2 103.97(6) 2_576 2_676
O4 Cs2 O3 120.44(6) 2_576 2_676
O7 Cs2 Cs3 128.86(4) 2_576 .
O7 Cs2 Si1 60.62(4) 2_576 2_686
O7 Cs2 Si2 71.51(4) 2_576 2_676
O7 Cs2 Si3 23.54(4) 2_576 2_576
O7 Cs2 O1 84.36(5) 2_576 2_566
O7 Cs2 O2 119.84(6) 2_576 2_676
O7 Cs2 O3 87.39(5) 2_576 2_676
O7 Cs2 O4 46.04(5) 2_576 2_576
O10 Cs2 Cs3 163.62(4) 2_686 .
O10 Cs2 Si1 23.49(4) 2_686 2_686
O10 Cs2 Si2 22.66(4) 2_686 2_676
O10 Cs2 Si3 87.18(5) 2_686 2_576
O10 Cs2 O1 118.03(6) 2_686 2_566
O10 Cs2 O2 110.53(6) 2_686 2_676
O10 Cs2 O3 46.37(5) 2_686 2_676
O10 Cs2 O4 110.13(6) 2_686 2_576
O10 Cs2 O7 64.10(6) 2_686 2_576
F1 Cs2 Cs3 73.53(6) . .
F1 Cs2 Si1 95.43(6) . 2_686
F1 Cs2 Si2 95.95(6) . 2_676
F1 Cs2 Si3 169.25(5) . 2_576
F1 Cs2 O1 118.98(6) . 2_566
F1 Cs2 O2 79.39(6) . 2_676
F1 Cs2 O3 88.45(7) . 2_676
F1 Cs2 O4 149.73(7) . 2_576
F1 Cs2 O7 155.56(7) . 2_576
F1 Cs2 O10 96.15(7) . 2_686
F1 Cs2 F2 84.08(7) . 2_576
F2 Cs2 Cs3 73.85(6) 2_576 .
F2 Cs2 Si1 95.04(6) 2_576 2_686
F2 Cs2 Si2 141.13(5) 2_576 2_676
F2 Cs2 Si3 85.35(6) 2_576 2_576
F2 Cs2 O1 114.69(6) 2_576 2_566
F2 Cs2 O2 129.50(7) 2_576 2_676
F2 Cs2 O3 162.30(6) 2_576 2_676
F2 Cs2 O4 70.51(7) 2_576 2_576
F2 Cs2 O7 92.79(7) 2_576 2_576
F2 Cs2 O10 118.50(7) 2_576 2_686
Gd2 Cs3 Gd2 114.131(8) 1_445 1_455
Gd2 Cs3 Cs2 84.036(7) 1_445 2_576
Gd2 Cs3 Si4 113.966(13) 1_445 2_566
Cs2 Cs3 Gd2 66.353(6) 2_576 1_455
Cs2 Cs3 Gd2 68.332(7) . 1_455
Cs2 Cs3 Gd2 175.955(10) . 1_445
Cs2 Cs3 Cs2 99.973(8) . 2_576
Cs2 Cs3 Si4 62.115(12) . 2_566
Si4 Cs3 Gd2 118.774(13) 2_566 1_455
Si4 Cs3 Cs2 152.474(14) 2_566 2_576
O1 Cs3 Gd2 121.72(3) 2_566 1_445
O1 Cs3 Gd2 97.05(3) 2_566 1_455
O1 Cs3 Cs2 54.32(3) 2_566 .
O1 Cs3 Cs2 154.04(3) 2_566 2_576
O1 Cs3 Si4 23.48(3) 2_566 2_566
O2 Cs3 Gd2 120.18(4) 2_676 1_455
O2 Cs3 Gd2 123.84(4) 2_676 1_445
O2 Cs3 Cs2 53.00(4) 2_676 .
O2 Cs3 Cs2 129.77(4) 2_676 2_576
O2 Cs3 Si4 22.78(4) 2_676 2_566
O2 Cs3 O1 40.62(5) 2_676 2_566
O2 Cs3 O6 107.52(6) 2_676 2_576
O6 Cs3 Gd2 111.92(4) 2_576 1_445
O6 Cs3 Gd2 30.51(4) 2_576 1_455
O6 Cs3 Cs2 95.82(4) 2_576 2_576
O6 Cs3 Cs2 68.39(4) 2_576 .
O6 Cs3 Si4 96.16(4) 2_576 2_566
O6 Cs3 O1 72.69(5) 2_576 2_566
F1 Cs3 Gd2 27.77(4) 2_576 1_455
F1 Cs3 Gd2 32.45(5) 1_445 1_445
F1 Cs3 Gd2 88.92(5) 1_445 1_455
F1 Cs3 Gd2 94.66(5) 2_576 1_445
F1 Cs3 Cs2 146.96(5) 1_445 .
F1 Cs3 Cs2 91.74(5) 1_445 2_576
F1 Cs3 Cs2 88.75(5) 2_576 .
F1 Cs3 Cs2 41.49(5) 2_576 2_576
F1 Cs3 Si4 114.75(5) 1_445 2_566
F1 Cs3 Si4 146.17(5) 2_576 2_566
F1 Cs3 O1 108.42(6) 1_445 2_566
F1 Cs3 O1 124.80(6) 2_576 2_566
F1 Cs3 O2 141.20(7) 2_576 2_676
F1 Cs3 O2 135.16(6) 1_445 2_676
F1 Cs3 O6 79.82(6) 1_445 2_576
F1 Cs3 O6 54.72(6) 2_576 2_576
F1 Cs3 F1 79.77(8) 1_445 2_576
F1 Cs3 F2 64.07(6) 1_445 2_566
F1 Cs3 F2 118.97(7) 1_445 .
F2 Cs3 Gd2 142.76(5) 2_566 1_455
F2 Cs3 Gd2 32.59(4) 2_566 1_445
F2 Cs3 Gd2 93.74(5) . 1_445
F2 Cs3 Gd2 98.71(5) . 1_455
F2 Cs3 Cs2 146.26(5) 2_566 .
F2 Cs3 Cs2 88.19(5) 2_566 2_576
F2 Cs3 Cs2 88.96(5) . .
F2 Cs3 Cs2 41.62(5) . 2_576
F2 Cs3 Si4 96.53(5) 2_566 2_566
F2 Cs3 Si4 113.50(5) . 2_566
F2 Cs3 O1 130.02(6) . 2_566
F2 Cs3 O1 115.01(6) 2_566 2_566
F2 Cs3 O2 91.43(6) . 2_676
F2 Cs3 O2 96.92(6) 2_566 2_676
F2 Cs3 O6 143.79(6) 2_566 2_576
F2 Cs3 O6 128.58(7) . 2_576
F2 Cs3 F1 80.45(7) . 2_576
F2 Cs3 F1 117.11(7) 2_566 2_576
F2 Cs3 F2 75.54(8) 2_566 .
Cs2 Si1 Cs2 121.78(2) 2_686 2_576
Cs2 Si1 Cs2 111.919(18) 2_576 2_676
Cs2 Si1 Cs2 121.03(2) 2_686 2_676
O2 Si1 Cs2 152.34(9) . 2_576
O2 Si1 Cs2 46.76(8) . 2_676
O2 Si1 Cs2 85.59(9) . 2_686
O4 Si1 Cs2 158.19(10) . 2_686
O4 Si1 Cs2 45.20(8) . 2_576
O4 Si1 Cs2 79.76(9) . 2_676
O4 Si1 O2 107.67(13) . .
O6 Si1 Cs2 81.41(12) . 2_576
O6 Si1 Cs2 76.02(10) . 2_686
O6 Si1 Cs2 90.37(11) . 2_676
O6 Si1 O2 111.86(15) . .
O6 Si1 O4 112.95(14) . .
O6 Si1 O10 109.63(14) . .
O10 Si1 Cs2 151.89(10) . 2_676
O10 Si1 Cs2 50.18(8) . 2_686
O10 Si1 Cs2 91.04(9) . 2_576
O10 Si1 O2 105.93(12) . .
O10 Si1 O4 108.50(13) . .
Cs1 Si2 Cs1 124.17(2) 2_665 2
Cs1 Si2 Cs1 65.156(13) . 2
Cs1 Si2 Cs1 71.199(15) 2_665 .
Cs1 Si2 Cs2 67.518(14) 2_665 2_676
Cs1 Si2 Cs2 132.54(2) . 2_676
Cs2 Si2 Cs1 161.80(2) 2_676 2
O1 Si2 Cs1 86.10(9) . .
O1 Si2 Cs1 47.88(8) . 2
O1 Si2 Cs1 155.60(9) . 2_665
O1 Si2 Cs2 127.72(9) . 2_676
O1 Si2 O3 106.52(11) . .
O3 Si2 Cs1 139.54(8) . 2
O3 Si2 Cs1 85.09(8) . .
O3 Si2 Cs1 63.79(8) . 2_665
O3 Si2 Cs2 56.26(8) . 2_676
O5 Si2 Cs1 56.90(10) . 2_665
O5 Si2 Cs1 46.60(9) . .
O5 Si2 Cs1 67.93(10) . 2
O5 Si2 Cs2 119.17(10) . 2_676
O5 Si2 O1 113.07(13) . .
O5 Si2 O3 111.38(13) . .
O5 Si2 O10 114.68(13) . 1_545
O10 Si2 Cs1 113.76(9) 1_545 2
O10 Si2 Cs1 161.12(10) 1_545 .
O10 Si2 Cs1 96.97(9) 1_545 2_665
O10 Si2 Cs2 48.28(8) 1_545 2_676
O10 Si2 O1 107.23(13) 1_545 .
O10 Si2 O3 103.19(12) 1_545 .
Cs1 Si3 Cs1 68.545(14) 2_565 .
Cs1 Si3 Cs2 66.926(13) 2_565 2_576
Cs2 Si3 Cs1 126.65(2) 2_576 .
O3 Si3 Cs1 81.42(8) . .
O3 Si3 Cs1 149.10(9) . 2_565
O3 Si3 Cs2 132.30(9) . 2_576
O3 Si3 O7 105.42(11) . .
O4 Si3 Cs1 102.90(9) . 2_565
O4 Si3 Cs1 165.83(10) . .
O4 Si3 Cs2 54.62(8) . 2_576
O4 Si3 O3 107.98(12) . .
O4 Si3 O7 103.39(12) . .
O7 Si3 Cs1 65.26(8) . 2_565
O7 Si3 Cs1 83.63(8) . .
O7 Si3 Cs2 51.73(8) . 2_576
O9 Si3 Cs1 52.42(9) . 2_565
O9 Si3 Cs1 50.91(10) . .
O9 Si3 Cs2 114.50(10) . 2_576
O9 Si3 O3 112.94(13) . .
O9 Si3 O4 114.94(14) . .
O9 Si3 O7 111.34(13) . .
Cs1 Si4 Cs1 68.749(14) 2 .
Cs1 Si4 Cs2 64.227(13) 2 2_566
Cs1 Si4 Cs2 127.53(2) . 2_566
Cs1 Si4 Cs3 117.26(2) 2 2_566
Cs1 Si4 Cs3 136.85(2) . 2_566
Cs3 Si4 Cs2 57.523(12) 2_566 2_566
O1 Si4 Cs1 63.22(8) . 2
O1 Si4 Cs1 82.55(9) . .
O1 Si4 Cs2 56.47(8) . 2_566
O1 Si4 Cs3 66.63(9) . 2_566
O2 Si4 Cs1 165.59(10) 1_445 .
O2 Si4 Cs1 100.86(9) 1_445 2
O2 Si4 Cs2 49.62(8) 1_445 2_566
O2 Si4 Cs3 56.30(9) 1_445 2_566
O2 Si4 O1 102.01(12) 1_445 .
O2 Si4 O7 107.37(12) 1_445 .
O7 Si4 Cs1 84.09(8) . .
O7 Si4 Cs1 151.47(9) . 2
O7 Si4 Cs2 134.24(9) . 2_566
O7 Si4 Cs3 76.75(8) . 2_566
O7 Si4 O1 105.96(11) . .
O8 Si4 Cs1 55.94(10) . 2
O8 Si4 Cs1 50.26(10) . .
O8 Si4 Cs2 113.08(10) . 2_566
O8 Si4 Cs3 170.05(11) . 2_566
O8 Si4 O1 111.99(13) . .
O8 Si4 O2 115.87(14) . 1_445
O8 Si4 O7 112.68(13) . .
Cs1 O1 Cs2 75.52(4) 2 2_566
Cs1 O1 Cs3 140.97(7) 2 2_566
Cs2 O1 Cs3 65.95(4) 2_566 2_566
Si2 O1 Cs1 111.50(10) . 2
Si2 O1 Cs2 129.32(10) . 2_566
Si2 O1 Cs3 97.99(10) . 2_566
Si2 O1 Si4 127.93(14) . .
Si4 O1 Cs1 91.42(9) . 2
Si4 O1 Cs2 100.90(9) . 2_566
Si4 O1 Cs3 89.89(9) . 2_566
Cs2 O2 Cs3 71.25(4) 2_676 2_676
Si1 O2 Cs2 112.71(10) . 2_676
Si1 O2 Cs3 110.95(11) . 2_676
Si1 O2 Si4 133.67(15) . 1_665
Si4 O2 Cs2 108.84(10) 1_665 2_676
Si4 O2 Cs3 100.91(10) 1_665 2_676
Cs2 O3 Cs1 79.51(5) 2_676 2_665
Si2 O3 Cs1 90.29(9) . 2_665
Si2 O3 Cs2 99.56(9) . 2_676
Si3 O3 Cs1 115.04(10) . 2_665
Si3 O3 Cs2 126.83(10) . 2_676
Si3 O3 Si2 129.21(14) . .
Si1 O4 Cs2 114.44(10) . 2_576
Si3 O4 Cs2 101.90(10) . 2_576
Si3 O4 Si1 140.28(16) . .
Gd1 O5 Cs1 102.54(8) 1_545 .
Gd1 O5 Cs1 99.73(8) 1_545 2_665
Cs1 O5 Cs1 91.35(6) . 2_665
Si2 O5 Gd1 140.50(14) . 1_545
Si2 O5 Cs1 98.81(11) . 2_665
Si2 O5 Cs1 111.57(11) . .
Gd2 O6 Cs3 94.35(9) . 2_576
Si1 O6 Gd2 142.42(16) . .
Si1 O6 Cs3 106.37(13) . 2_576
Cs2 O7 Cs1 79.88(5) 2_576 2_565
Si3 O7 Cs1 89.03(9) . 2_565
Si3 O7 Cs2 104.73(9) . 2_576
Si4 O7 Cs1 112.35(10) . 2_565
Si4 O7 Cs2 122.88(10) . 2_576
Si4 O7 Si3 129.87(14) . .
Gd1 O8 Cs1 96.15(8) 1_445 .
Gd1 O8 Cs1 97.27(8) 1_445 2
Cs1 O8 Cs1 86.43(6) 2 .
Si4 O8 Gd1 150.80(16) . 1_445
Si4 O8 Cs1 100.42(11) . 2
Si4 O8 Cs1 107.92(12) . .
Gd1 O9 Cs1 97.19(8) . .
Gd1 O9 Cs1 100.19(8) . 2_565
Cs1 O9 Cs1 87.55(6) 2_565 .
Si3 O9 Gd1 146.14(15) . .
Si3 O9 Cs1 107.23(11) . .
Si3 O9 Cs1 103.88(11) . 2_565
Si1 O10 Cs2 106.33(10) . 2_686
Si2 O10 Cs2 109.06(10) 1_565 2_686
Si2 O10 Si1 144.61(16) 1_565 .
Gd2 F1 Cs2 138.48(11) . .
Gd2 F1 Cs3 112.64(10) . 2_576
Gd2 F1 Cs3 101.86(9) . 1_665
Cs2 F1 Cs3 94.60(7) . 2_576
Cs2 F1 Cs3 103.38(8) . 1_665
Cs3 F1 Cs3 100.23(8) 1_665 2_576
Gd2 F2 Cs2 133.38(11) . 2_576
Gd2 F2 Cs3 117.02(10) . .
Gd2 F2 Cs3 101.08(9) . 2_566
Cs2 F2 Cs3 95.35(7) 2_576 .
Cs2 F2 Cs3 102.08(8) 2_576 2_566
Cs3 F2 Cs3 104.46(8) 2_566 .

loop_
_geom_bond_atom_site_label_1
_geom_bond_atom_site_label_2
_geom_bond_distance
_geom_bond_site_symmetry_2
Gd1 Cs1 4.1743(3) 2_565
Gd1 Cs1 4.2324(3) 2_675
Gd1 Cs1 4.2324(3) .
Gd1 Cs1 4.1743(3) 1_665
Gd1 Cs1 4.2052(2) 1_565
Gd1 Cs1 4.2052(2) 2_665
Gd1 O5 2.288(2) 2_665
Gd1 O5 2.288(2) 1_565
Gd1 O8 2.291(2) 2_565
Gd1 O8 2.291(2) 1_665
Gd1 O9 2.296(2) 2_675
Gd1 O9 2.296(2) .
Gd2 Cs3 4.4337(4) 1_655
Gd2 Cs3 4.0822(3) 1_665
Gd2 Cs3 4.4337(4) 2_576
Gd2 Cs3 4.0822(3) 2_566
Gd2 Cs3 4.5004(4) 2_676
Gd2 Cs3 4.5004(4) .
Gd2 O6 2.258(2) .
Gd2 O6 2.258(2) 2_676
Gd2 F1 2.238(2) .
Gd2 F1 2.238(2) 2_676
Gd2 F2 2.240(2) 2_676
Gd2 F2 2.241(2) .
Cs1 Si2 3.7690(8) 2_665
Cs1 Si3 3.8019(8) 2_565
Cs1 Si4 3.8561(8) 2
Cs1 O1 3.444(2) 2
Cs1 O3 3.382(2) 2_665
Cs1 O5 3.066(2) .
Cs1 O5 3.195(3) 2_665
Cs1 O7 3.454(2) 2_565
Cs1 O8 3.248(3) 2
Cs1 O8 3.253(3) .
Cs1 O9 3.280(3) .
Cs1 O9 3.104(2) 2_565
Cs2 Cs3 4.0237(4) .
Cs2 Si1 3.9138(8) 2_686
Cs2 Si2 3.9666(8) 2_676
Cs2 Si3 3.9944(8) 2_576
Cs2 O1 3.579(2) 2_566
Cs2 O2 3.394(2) 2_676
Cs2 O3 3.345(2) 2_676
Cs2 O4 3.328(2) 2_576
Cs2 O7 3.243(2) 2_576
Cs2 O10 3.132(2) 2_686
Cs2 F1 2.925(2) .
Cs2 F2 2.936(2) 2_576
Cs3 Gd2 4.4337(4) 1_455
Cs3 Gd2 4.0822(3) 1_445
Cs3 Cs2 4.4004(4) 2_576
Cs3 Si4 4.1457(9) 2_566
Cs3 O1 3.805(2) 2_566
Cs3 O2 3.513(2) 2_676
Cs3 O6 3.648(3) 2_576
Cs3 F1 2.985(3) 1_445
Cs3 F1 3.061(3) 2_576
Cs3 F2 3.009(3) 2_566
Cs3 F2 3.016(3) .
Si1 Cs2 4.2702(8) 2_576
Si1 Cs2 4.2973(8) 2_676
Si1 Cs2 3.9138(8) 2_686
Si1 O2 1.634(2) .
Si1 O4 1.632(2) .
Si1 O6 1.566(2) .
Si1 O10 1.625(2) .
Si2 Cs1 4.3198(8) 2
Si2 Cs1 3.7689(8) 2_665
Si2 Cs2 3.9666(8) 2_676
Si2 O1 1.635(2) .
Si2 O3 1.647(2) .
Si2 O5 1.569(2) .
Si2 O10 1.617(2) 1_545
Si3 Cs1 3.8018(8) 2_565
Si3 Cs2 3.9944(8) 2_576
Si3 O3 1.641(2) .
Si3 O4 1.626(2) .
Si3 O7 1.649(2) .
Si3 O9 1.574(2) .
Si4 Cs1 3.8561(8) 2
Si4 Cs2 4.2158(8) 2_566
Si4 Cs3 4.1456(9) 2_566
Si4 O1 1.652(2) .
Si4 O2 1.635(2) 1_445
Si4 O7 1.644(2) .
Si4 O8 1.572(2) .
O1 Cs1 3.444(2) 2
O1 Cs2 3.579(2) 2_566
O1 Cs3 3.805(2) 2_566
O2 Cs2 3.394(2) 2_676
O2 Cs3 3.513(2) 2_676
O2 Si4 1.635(2) 1_665
O3 Cs1 3.382(2) 2_665
O3 Cs2 3.345(2) 2_676
O4 Cs2 3.328(2) 2_576
O5 Gd1 2.288(2) 1_545
O5 Cs1 3.195(3) 2_665
O6 Cs3 3.648(3) 2_576
O7 Cs1 3.454(2) 2_565
O7 Cs2 3.243(2) 2_576
O8 Gd1 2.291(2) 1_445
O8 Cs1 3.248(3) 2
O9 Cs1 3.104(2) 2_565
O10 Cs2 3.132(2) 2_686
O10 Si2 1.617(2) 1_565
F1 Cs3 3.061(3) 2_576
F1 Cs3 2.985(3) 1_665
F2 Cs2 2.936(2) 2_576
F2 Cs3 3.009(3) 2_566

loop_
_geom_torsion_atom_site_label_1
_geom_torsion_atom_site_label_2
_geom_torsion_atom_site_label_3
_geom_torsion_atom_site_label_4
_geom_torsion
_geom_torsion_site_symmetry_1
_geom_torsion_site_symmetry_4
Cs1 Si2 O1 Cs1 80.8(2) 2_665 2
Cs1 Si2 O1 Cs1 59.60(7) . 2
Cs1 Si2 O1 Cs2 169.36(9) 2_665 2_566
Cs1 Si2 O1 Cs2 148.18(12) . 2_566
Cs1 Si2 O1 Cs2 88.59(13) 2 2_566
Cs1 Si2 O1 Cs3 -125.28(18) 2_665 2_566
Cs1 Si2 O1 Cs3 153.94(11) 2 2_566
Cs1 Si2 O1 Cs3 -146.46(5) . 2_566
Cs1 Si2 O1 Si4 -109.9(2) 2 .
Cs1 Si2 O1 Si4 -50.32(17) . .
Cs1 Si2 O1 Si4 -29.1(3) 2_665 .
Cs1 Si2 O3 Cs1 -112.81(9) 2 2_665
Cs1 Si2 O3 Cs1 -71.44(4) . 2_665
Cs1 Si2 O3 Cs2 167.78(6) 2 2_676
Cs1 Si2 O3 Cs2 -79.41(5) 2_665 2_676
Cs1 Si2 O3 Cs2 -150.85(6) . 2_676
Cs1 Si2 O3 Si3 123.4(2) 2_665 .
Cs1 Si2 O3 Si3 51.95(17) . .
Cs1 Si2 O3 Si3 10.6(3) 2 .
Cs1 Si2 O5 Gd1 117.2(3) 2_665 1_545
Cs1 Si2 O5 Gd1 -71.8(2) 2 1_545
Cs1 Si2 O5 Gd1 -147.8(3) . 1_545
Cs1 Si2 O5 Cs1 -94.99(11) 2_665 .
Cs1 Si2 O5 Cs1 94.99(11) . 2_665
Cs1 Si2 O5 Cs1 171.07(9) 2 2_665
Cs1 Si2 O5 Cs1 76.08(9) 2 .
Cs1 Si3 O3 Cs1 62.36(7) . 2_665
Cs1 Si3 O3 Cs1 75.88(17) 2_565 2_665
Cs1 Si3 O3 Cs2 171.55(6) 2_565 2_676
Cs1 Si3 O3 Cs2 158.03(12) . 2_676
Cs1 Si3 O3 Si2 -50.49(17) . .
Cs1 Si3 O3 Si2 -37.0(3) 2_565 .
Cs1 Si3 O4 Cs2 49.03(8) 2_565 2_576
Cs1 Si3 O4 Cs2 100.3(3) . 2_576
Cs1 Si3 O4 Si1 -55.9(5) . .
Cs1 Si3 O4 Si1 -107.2(2) 2_565 .
Cs1 Si3 O7 Cs1 -69.28(4) . 2_565
Cs1 Si3 O7 Cs2 -79.27(6) 2_565 2_576
Cs1 Si3 O7 Cs2 -148.55(7) . 2_576
Cs1 Si3 O7 Si4 49.50(17) . .
Cs1 Si3 O7 Si4 118.77(19) 2_565 .
Cs1 Si3 O9 Gd1 134.1(3) 2_565 .
Cs1 Si3 O9 Gd1 -134.2(3) . .
Cs1 Si3 O9 Cs1 91.75(10) . 2_565
Cs1 Si3 O9 Cs1 -91.75(10) 2_565 .
Cs1 Si4 O1 Cs1 -69.91(4) . 2
Cs1 Si4 O1 Cs2 -145.44(6) . 2_566
Cs1 Si4 O1 Cs2 -75.53(5) 2 2_566
Cs1 Si4 O1 Cs3 149.10(4) . 2_566
Cs1 Si4 O1 Cs3 -140.99(7) 2 2_566
Cs1 Si4 O1 Si2 49.04(17) . .
Cs1 Si4 O1 Si2 119.0(2) 2 .
Cs1 Si4 O7 Cs1 58.99(7) . 2_565
Cs1 Si4 O7 Cs1 76.56(18) 2 2_565
Cs1 Si4 O7 Cs2 151.26(10) . 2_576
Cs1 Si4 O7 Cs2 168.83(7) 2 2_576
Cs1 Si4 O7 Si3 -49.64(17) . .
Cs1 Si4 O7 Si3 -32.1(3) 2 .
Cs1 Si4 O8 Gd1 -144.0(4) . 1_445
Cs1 Si4 O8 Gd1 126.4(4) 2 1_445
Cs1 Si4 O8 Cs1 -89.60(10) 2 .
Cs1 Si4 O8 Cs1 89.60(10) . 2
Cs2 Si1 O2 Cs2 141.45(9) 2_686 2_676
Cs2 Si1 O2 Cs2 -46.3(2) 2_576 2_676
Cs2 Si1 O2 Cs3 63.75(7) 2_686 2_676
Cs2 Si1 O2 Cs3 -77.71(10) 2_676 2_676
Cs2 Si1 O2 Cs3 -124.05(16) 2_576 2_676
Cs2 Si1 O2 Si4 -66.5(2) 2_686 1_665
Cs2 Si1 O2 Si4 105.7(2) 2_576 1_665
Cs2 Si1 O2 Si4 152.1(3) 2_676 1_665
Cs2 Si1 O4 Cs2 -61.1(3) 2_686 2_576
Cs2 Si1 O4 Cs2 135.56(10) 2_676 2_576
Cs2 Si1 O4 Si3 -70.1(2) 2_676 .
Cs2 Si1 O4 Si3 93.2(3) 2_686 .
Cs2 Si1 O4 Si3 154.3(3) 2_576 .
Cs2 Si1 O6 Gd2 -166.5(3) 2_686 .
Cs2 Si1 O6 Gd2 67.6(3) 2_576 .
Cs2 Si1 O6 Gd2 -44.5(3) 2_676 .
Cs2 Si1 O6 Cs3 72.73(7) 2_686 2_576
Cs2 Si1 O6 Cs3 -53.17(7) 2_576 2_576
Cs2 Si1 O6 Cs3 -165.29(7) 2_676 2_576
Cs2 Si1 O10 Cs2 -82.2(2) 2_676 2_686
Cs2 Si1 O10 Cs2 132.12(7) 2_576 2_686
Cs2 Si1 O10 Si2 -48.2(3) 2_576 1_565
Cs2 Si1 O10 Si2 179.7(4) 2_686 1_565
Cs2 Si1 O10 Si2 97.5(3) 2_676 1_565
Cs2 Si2 O1 Cs1 -156.90(4) 2_676 2
Cs2 Si2 O1 Cs2 -68.31(15) 2_676 2_566
Cs2 Si2 O1 Cs3 -2.96(11) 2_676 2_566
Cs2 Si2 O1 Si4 93.18(19) 2_676 .
Cs2 Si2 O3 Cs1 79.41(6) 2_676 2_665
Cs2 Si2 O3 Si3 -157.2(2) 2_676 .
Cs2 Si2 O5 Gd1 89.6(2) 2_676 1_545
Cs2 Si2 O5 Cs1 -27.55(11) 2_676 2_665
Cs2 Si2 O5 Cs1 -122.54(8) 2_676 .
Cs2 Si3 O3 Cs1 -164.87(4) 2_576 2_665
Cs2 Si3 O3 Cs2 -69.20(15) 2_576 2_676
Cs2 Si3 O3 Si2 82.3(2) 2_576 .
Cs2 Si3 O4 Si1 -156.2(3) 2_576 .
Cs2 Si3 O7 Cs1 79.27(6) 2_576 2_565
Cs2 Si3 O7 Si4 -162.0(2) 2_576 .
Cs2 Si3 O9 Gd1 107.4(2) 2_576 .
Cs2 Si3 O9 Cs1 -26.61(12) 2_576 2_565
Cs2 Si3 O9 Cs1 -118.36(7) 2_576 .
Cs2 Si4 O1 Cs1 75.53(5) 2_566 2
Cs2 Si4 O1 Cs3 -65.46(5) 2_566 2_566
Cs2 Si4 O1 Si2 -165.5(2) 2_566 .
Cs2 Si4 O7 Cs1 -162.07(4) 2_566 2_565
Cs2 Si4 O7 Cs2 -69.80(14) 2_566 2_576
Cs2 Si4 O7 Si3 89.3(2) 2_566 .
Cs2 Si4 O8 Gd1 95.5(3) 2_566 1_445
Cs2 Si4 O8 Cs1 -30.85(10) 2_566 2
Cs2 Si4 O8 Cs1 -120.45(7) 2_566 .
Cs3 Si4 O1 Cs1 140.99(7) 2_566 2
Cs3 Si4 O1 Cs2 65.46(5) 2_566 2_566
Cs3 Si4 O1 Si2 -100.06(18) 2_566 .
Cs3 Si4 O7 Cs1 -159.93(9) 2_566 2_565
Cs3 Si4 O7 Cs2 -67.67(9) 2_566 2_576
Cs3 Si4 O7 Si3 91.44(17) 2_566 .
O1 Si2 O3 Cs1 -155.89(10) . 2_665
O1 Si2 O3 Cs2 124.70(10) . 2_676
O1 Si2 O3 Si3 -32.5(2) . .
O1 Si2 O5 Gd1 -88.1(2) . 1_545
O1 Si2 O5 Cs1 59.70(15) . .
O1 Si2 O5 Cs1 154.68(9) . 2_665
O1 Si4 O7 Cs1 139.49(11) . 2_565
O1 Si4 O7 Cs2 -128.24(12) . 2_576
O1 Si4 O7 Si3 30.9(2) . .
O1 Si4 O8 Gd1 157.1(3) . 1_445
O1 Si4 O8 Cs1 -58.84(14) . .
O1 Si4 O8 Cs1 30.76(14) . 2
O2 Si1 O4 Cs2 173.55(11) . 2_576
O2 Si1 O4 Si3 -32.1(3) . .
O2 Si1 O6 Gd2 -87.2(3) . .
O2 Si1 O6 Cs3 152.06(10) . 2_576
O2 Si1 O10 Cs2 -70.00(13) . 2_686
O2 Si1 O10 Si2 109.7(3) . 1_565
O2 Si4 O1 Cs1 96.22(11) 1_445 2
O2 Si4 O1 Cs2 20.69(12) 1_445 2_566
O2 Si4 O1 Cs3 -44.77(11) 1_445 2_566
O2 Si4 O1 Si2 -144.83(18) 1_445 .
O2 Si4 O7 Cs1 -112.07(11) 1_445 2_565
O2 Si4 O7 Cs2 -19.80(15) 1_445 2_576
O2 Si4 O7 Si3 139.30(18) 1_445 .
O2 Si4 O8 Gd1 40.7(4) 1_445 1_445
O2 Si4 O8 Cs1 -85.69(13) 1_445 2
O2 Si4 O8 Cs1 -175.29(10) 1_445 .
O3 Si2 O1 Cs1 143.30(10) . 2
O3 Si2 O1 Cs2 -128.12(13) . 2_566
O3 Si2 O1 Cs3 -62.76(11) . 2_566
O3 Si2 O1 Si4 33.4(2) . .
O3 Si2 O5 Gd1 151.9(2) . 1_545
O3 Si2 O5 Cs1 34.77(13) . 2_665
O3 Si2 O5 Cs1 -60.21(14) . .
O3 Si3 O4 Cs2 -129.60(10) . 2_576
O3 Si3 O4 Si1 74.2(3) . .
O3 Si3 O7 Cs1 -148.53(9) . 2_565
O3 Si3 O7 Cs2 132.20(10) . 2_576
O3 Si3 O7 Si4 -29.8(2) . .
O3 Si3 O9 Gd1 -77.7(3) . .
O3 Si3 O9 Cs1 56.46(13) . .
O3 Si3 O9 Cs1 148.21(10) . 2_565
O4 Si1 O2 Cs2 -56.24(14) . 2_676
O4 Si1 O2 Cs3 -133.95(11) . 2_676
O4 Si1 O2 Si4 95.8(2) . 1_665
O4 Si1 O6 Gd2 34.5(3) . .
O4 Si1 O6 Cs3 -86.26(13) . 2_576
O4 Si1 O10 Cs2 174.64(10) . 2_686
O4 Si1 O10 Si2 -5.7(3) . 1_565
O4 Si3 O3 Cs1 -106.72(12) . 2_665
O4 Si3 O3 Cs2 -11.05(16) . 2_676
O4 Si3 O3 Si2 140.43(18) . .
O4 Si3 O7 Cs1 98.21(10) . 2_565
O4 Si3 O7 Cs2 18.95(13) . 2_576
O4 Si3 O7 Si4 -143.01(18) . .
O4 Si3 O9 Gd1 46.8(3) . .
O4 Si3 O9 Cs1 -87.29(13) . 2_565
O4 Si3 O9 Cs1 -179.04(10) . .
O5 Si2 O1 Cs1 20.64(15) . 2
O5 Si2 O1 Cs2 109.22(15) . 2_566
O5 Si2 O1 Cs3 174.58(10) . 2_566
O5 Si2 O1 Si4 -89.3(2) . .
O5 Si2 O3 Cs1 -32.18(12) . 2_665
O5 Si2 O3 Cs2 -111.58(12) . 2_676
O5 Si2 O3 Si3 91.2(2) . .
O6 Si1 O2 Cs2 68.43(15) . 2_676
O6 Si1 O2 Cs3 -9.28(15) . 2_676
O6 Si1 O2 Si4 -139.5(2) . 1_665
O6 Si1 O4 Cs2 49.53(18) . 2_576
O6 Si1 O4 Si3 -156.1(2) . .
O6 Si1 O10 Cs2 50.86(16) . 2_686
O6 Si1 O10 Si2 -129.4(3) . 1_565
O7 Si3 O3 Cs1 143.28(10) . 2_665
O7 Si3 O3 Cs2 -121.06(13) . 2_676
O7 Si3 O3 Si2 30.4(2) . .
O7 Si3 O4 Cs2 -18.22(12) . 2_576
O7 Si3 O4 Si1 -174.4(2) . .
O7 Si3 O9 Gd1 163.9(2) . .
O7 Si3 O9 Cs1 29.84(14) . 2_565
O7 Si3 O9 Cs1 -61.91(13) . .
O7 Si4 O1 Cs1 -151.55(9) . 2
O7 Si4 O1 Cs2 132.92(10) . 2_566
O7 Si4 O1 Cs3 67.46(10) . 2_566
O7 Si4 O1 Si2 -32.6(2) . .
O7 Si4 O8 Gd1 -83.5(3) . 1_445
O7 Si4 O8 Cs1 60.50(14) . .
O7 Si4 O8 Cs1 150.10(9) . 2
O8 Si4 O1 Cs1 -28.33(13) . 2
O8 Si4 O1 Cs2 -103.86(13) . 2_566
O8 Si4 O1 Cs3 -169.32(11) . 2_566
O8 Si4 O1 Si2 90.6(2) . .
O8 Si4 O7 Cs1 16.71(15) . 2_565
O8 Si4 O7 Cs2 108.97(14) . 2_576
O8 Si4 O7 Si3 -91.9(2) . .
O9 Si3 O3 Cs1 21.50(15) . 2_665
O9 Si3 O3 Cs2 117.17(14) . 2_676
O9 Si3 O3 Si2 -91.3(2) . .
O9 Si3 O4 Cs2 103.33(12) . 2_576
O9 Si3 O4 Si1 -52.9(3) . .
O9 Si3 O7 Cs1 -25.73(13) . 2_565
O9 Si3 O7 Cs2 -105.00(13) . 2_576
O9 Si3 O7 Si4 93.0(2) . .
O10 Si1 O2 Cs2 -172.17(11) . 2_676
O10 Si1 O2 Cs3 110.12(11) . 2_676
O10 Si1 O2 Si4 -20.1(3) . 1_665
O10 Si1 O4 Cs2 -72.23(14) . 2_576
O10 Si1 O4 Si3 82.1(3) . .
O10 Si1 O6 Gd2 155.6(3) . .
O10 Si1 O6 Cs3 34.86(15) . 2_576
O10 Si2 O1 Cs1 -106.76(12) 1_545 2
O10 Si2 O1 Cs2 -18.17(17) 1_545 2_566
O10 Si2 O1 Cs3 47.18(11) 1_545 2_566
O10 Si2 O1 Si4 143.32(18) 1_545 .
O10 Si2 O3 Cs1 91.35(11) 1_545 2_665
O10 Si2 O3 Cs2 11.94(12) 1_545 2_676
O10 Si2 O3 Si3 -145.25(18) 1_545 .
O10 Si2 O5 Gd1 35.2(3) 1_545 1_545
O10 Si2 O5 Cs1 -81.94(12) 1_545 2_665
O10 Si2 O5 Cs1 -176.93(11) 1_545 .

loop_
_twin_individual_id
_twin_individual_mass_fraction_refined
1 0.9715(7)
2 0.0285(7)
